data_4024549
loop_
_publ_author_name
'C\'edric Spitz'
'Jean-Fran\,cois Lohier'
'Jana Sopkova-de Oliveira Santos'
'Vincent Reboul'
'Patrick Metzner'

_publ_contact_author_address
;     Laboratoire de Chimie Mol\'eculaire et Thio-organique, UMR CNRS 6507
      ENSICAEN - Universit\'e de Caen
      14050 Caen
      France
;
_publ_contact_author_email vincent.reboul@ensicaen.fr
_publ_contact_author_fax '332 31 45 28 65'
_publ_contact_author_name 'Reboul, Vincent'
_publ_contact_author_phone '332 31 45 28 84'
_publ_section_title
;
Fluoride Ion and Phosphines as Nucleophilic Catalysts: Synthesis of
1,4-Benzothiazepines from Cyclic Sulfenamides
;
_journal_name_full 'Journal of Organic Chemistry'
_journal_page_first 3936
_journal_page_last 3939
_journal_paper_doi 10.1021/jo900449a
_journal_volume 74
_journal_year 2009
_chemical_absolute_configuration ad
_chemical_formula_moiety 'C23 H25 N O6 S2'
_chemical_formula_sum 'C23 H25 N O6 S2'
_chemical_formula_weight 475.56
_chemical_melting_point 397(1)
_chemical_name_systematic
;(R)-4,5-Dihydro-2,3-dimethyldicarboxylate-4-
(toluene-4-sulfonyl)-5-(iso-propyl)-1,4-benzo[f]thiazepine 
;
_space_group_IT_number 19
_symmetry_cell_setting orthorhombic
_symmetry_space_group_name_Hall 'P 2ac 2ab'
_symmetry_space_group_name_H-M 'P 21 21 21'
_atom_sites_solution_hydrogens geom
_atom_sites_solution_primary direct
_atom_sites_solution_secondary difmap
_audit_creation_method SHELXL-97
_cell_angle_alpha 90.00
_cell_angle_beta 90.00
_cell_angle_gamma 90.00
_cell_formula_units_Z 8
_cell_length_a 12.9032(3)
_cell_length_b 15.0674(3)
_cell_length_c 23.2385(4)
_cell_measurement_reflns_used 9731
_cell_measurement_temperature 100(2)
_cell_measurement_theta_max 33.07
_cell_measurement_theta_min 2.21
_cell_volume 4517.98(16)
_computing_cell_refinement 'APEX2 software'
_computing_data_collection 'APEX2 software'
_computing_data_reduction 'APEX2 software'
_computing_molecular_graphics 'ORTEP-3 (Farrugia, 1997)'
_computing_publication_material 'SHELXL-97 (Sheldrick, 1997)'
_computing_structure_refinement 'SHELXL-97 (Sheldrick, 1997)'
_computing_structure_solution 'SHELXS-97 (Sheldrick, 1997)'
_diffrn_ambient_temperature 100(2)
_diffrn_measured_fraction_theta_full 0.997
_diffrn_measured_fraction_theta_max 0.997
_diffrn_measurement_device_type 'Bruker Nonius ApexII KAPPA CCD'
_diffrn_measurement_method '\w scans and \f scans'
_diffrn_radiation_monochromator graphite
_diffrn_radiation_source 'fine-focus sealed tube'
_diffrn_radiation_type MoK\a
_diffrn_radiation_wavelength 0.71073
_diffrn_reflns_av_R_equivalents 0.0461
_diffrn_reflns_av_sigmaI/netI 0.0330
_diffrn_reflns_limit_h_max 19
_diffrn_reflns_limit_h_min -19
_diffrn_reflns_limit_k_max 23
_diffrn_reflns_limit_k_min -23
_diffrn_reflns_limit_l_max 35
_diffrn_reflns_limit_l_min -35
_diffrn_reflns_number 139119
_diffrn_reflns_theta_full 33.16
_diffrn_reflns_theta_max 33.16
_diffrn_reflns_theta_min 2.08
_exptl_absorpt_coefficient_mu 0.276
_exptl_absorpt_correction_type none
_exptl_crystal_colour colorless
_exptl_crystal_density_diffrn 1.398
_exptl_crystal_density_method 'not measured'
_exptl_crystal_description polyhedron
_exptl_crystal_F_000 2000
_exptl_crystal_size_max 0.35
_exptl_crystal_size_mid 0.21
_exptl_crystal_size_min 0.15
_refine_diff_density_max 0.466
_refine_diff_density_min -0.381
_refine_diff_density_rms 0.062
_refine_ls_abs_structure_details 'Flack H D (1983), 7838 Friedel pairs''
_refine_ls_abs_structure_Flack -0.03(3)
_refine_ls_extinction_method none
_refine_ls_goodness_of_fit_ref 1.043
_refine_ls_hydrogen_treatment constr
_refine_ls_matrix_type full
_refine_ls_number_parameters 587
_refine_ls_number_reflns 17209
_refine_ls_number_restraints 0
_refine_ls_restrained_S_all 1.043
_refine_ls_R_factor_all 0.0470
_refine_ls_R_factor_gt 0.0354
_refine_ls_shift/su_max 0.002
_refine_ls_shift/su_mean 0.000
_refine_ls_structure_factor_coef Fsqd
_refine_ls_weighting_details 'calc w=1/[\s^2^(Fo^2^)+(0.0509P)^2^+0.7921P] where P=(Fo^2^+2Fc^2^)/3'
_refine_ls_weighting_scheme calc
_refine_ls_wR_factor_gt 0.0855
_refine_ls_wR_factor_ref 0.0918
_reflns_number_gt 15019
_reflns_number_total 17209
_reflns_threshold_expression >2sigma(I)
_cod_data_source_file jo900449a_si_004.cif
_cod_data_source_block 3a
_cod_depositor_comments
;
The following automatic conversions were performed:
'_symmetry_cell_setting' value 'Orthorhombic' changed to 'orthorhombic'
according to '/home/saulius/struct/CIF-dictionaries/cif_core.dic'
dictionary named 'cif_core.dic' version 2.4.1 from 2010-06-29.

Automatic conversion script
Id: cif_fix_enum 1527 2010-12-29 10:47:43Z saulius 
;
_cod_original_sg_symbol_H-M 'P2(1)2(1)2(1) '
_cod_database_code 4024549

loop_
_symmetry_equiv_pos_as_xyz
'x, y, z'
'-x+1/2, -y, z+1/2'
'-x, y+1/2, -z+1/2'
'x+1/2, -y+1/2, -z'

loop_
_atom_site_label
_atom_site_type_symbol
_atom_site_fract_x
_atom_site_fract_y
_atom_site_fract_z
_atom_site_U_iso_or_equiv
_atom_site_adp_type
_atom_site_occupancy
_atom_site_symmetry_multiplicity
_atom_site_calc_flag
_atom_site_refinement_flags
_atom_site_disorder_assembly
_atom_site_disorder_group
S2 S 0.43920(2) 0.47878(2) 0.893910(13) 0.01365(6) Uani 1 1 d . . .
S1 S 0.50180(3) 0.19725(2) 0.903081(14) 0.01586(6) Uani 1 1 d . . .
S4 S 0.91734(3) 0.50927(2) 0.888451(14) 0.01544(6) Uani 1 1 d . . .
S3 S 0.95389(3) 0.79289(3) 0.905709(16) 0.02152(7) Uani 1 1 d . . .
C7 C 0.31989(10) 0.32867(9) 0.87814(5) 0.0125(2) Uani 1 1 d . . .
H7 H 0.3283 0.2734 0.8564 0.015 Uiso 1 1 calc R . .
C2 C 0.33424(10) 0.30302(9) 0.94032(5) 0.0132(2) Uani 1 1 d . . .
C9 C 0.52797(10) 0.26542(9) 0.84361(5) 0.0130(2) Uani 1 1 d . . .
C8 C 0.48928(10) 0.34498(9) 0.82853(5) 0.0127(2) Uani 1 1 d . . .
C20 C 0.63567(11) 0.43815(9) 1.05435(6) 0.0177(2) Uani 1 1 d . . .
C1 C 0.42002(10) 0.24993(9) 0.95407(5) 0.0141(2) Uani 1 1 d . . .
C17 C 0.51018(10) 0.45453(8) 0.95699(6) 0.0141(2) Uani 1 1 d . . .
C12 C 0.60279(10) 0.21580(9) 0.80591(6) 0.0153(2) Uani 1 1 d . . .
C6 C 0.44144(12) 0.22714(10) 1.01107(6) 0.0183(3) Uani 1 1 d . . .
H6 H 0.4992 0.1928 1.0199 0.022 Uiso 1 1 calc R . .
C10 C 0.51791(11) 0.39172(9) 0.77347(6) 0.0159(2) Uani 1 1 d . . .
C13 C 0.63559(12) 0.15919(11) 0.71371(6) 0.0232(3) Uani 1 1 d . . .
H13A H 0.6438 0.0995 0.7274 0.035 Uiso 1 1 calc R . .
H13B H 0.7020 0.1877 0.7121 0.035 Uiso 1 1 calc R . .
H13C H 0.6054 0.1582 0.6760 0.035 Uiso 1 1 calc R . .
C18 C 0.60861(11) 0.41724(9) 0.95196(6) 0.0161(2) Uani 1 1 d . . .
H18 H 0.6332 0.3989 0.9163 0.019 Uiso 1 1 calc R . .
C22 C 0.47274(11) 0.48166(10) 1.01026(6) 0.0184(2) Uani 1 1 d . . .
H22 H 0.4062 0.5048 1.0136 0.022 Uiso 1 1 calc R . .
C14 C 0.21322(10) 0.36470(9) 0.86068(6) 0.0150(2) Uani 1 1 d . . .
H14 H 0.1941 0.4134 0.8865 0.018 Uiso 1 1 calc R . .
C19 C 0.66964(11) 0.40770(9) 1.00080(6) 0.0168(2) Uani 1 1 d . . .
H19 H 0.7342 0.3806 0.9978 0.020 Uiso 1 1 calc R . .
C5 C 0.37572(12) 0.25627(10) 1.05462(6) 0.0213(3) Uani 1 1 d . . .
H5 H 0.3890 0.2404 1.0926 0.026 Uiso 1 1 calc R . .
C21 C 0.53572(12) 0.47383(10) 1.05839(6) 0.0201(3) Uani 1 1 d . . .
H21 H 0.5111 0.4926 1.0940 0.024 Uiso 1 1 calc R . .
C3 C 0.27092(11) 0.33280(9) 0.98493(6) 0.0162(2) Uani 1 1 d . . .
H3 H 0.2147 0.3692 0.9766 0.019 Uiso 1 1 calc R . .
C15 C 0.13395(11) 0.28966(10) 0.86674(6) 0.0206(3) Uani 1 1 d . . .
H15A H 0.1392 0.2641 0.9045 0.031 Uiso 1 1 calc R . .
H15B H 0.1475 0.2449 0.8383 0.031 Uiso 1 1 calc R . .
H15C H 0.0654 0.3129 0.8613 0.031 Uiso 1 1 calc R . .
C16 C 0.21375(11) 0.39867(11) 0.79874(6) 0.0206(3) Uani 1 1 d . . .
H16A H 0.1444 0.4137 0.7874 0.031 Uiso 1 1 calc R . .
H16B H 0.2402 0.3533 0.7737 0.031 Uiso 1 1 calc R . .
H16C H 0.2570 0.4504 0.7962 0.031 Uiso 1 1 calc R . .
C23 C 0.70713(13) 0.43725(11) 1.10554(6) 0.0242(3) Uani 1 1 d . . .
H23A H 0.6674 0.4288 1.1400 0.036 Uiso 1 1 calc R . .
H23B H 0.7435 0.4927 1.1077 0.036 Uiso 1 1 calc R . .
H23C H 0.7561 0.3897 1.1015 0.036 Uiso 1 1 calc R . .
C4 C 0.29050(12) 0.30886(10) 1.04178(6) 0.0194(3) Uani 1 1 d . . .
H4 H 0.2467 0.3280 1.0710 0.023 Uiso 1 1 calc R . .
C11 C 0.65112(14) 0.42994(13) 0.70993(7) 0.0310(4) Uani 1 1 d . . .
H11A H 0.6257 0.4897 0.7076 0.046 Uiso 1 1 calc R . .
H11B H 0.6228 0.3956 0.6789 0.046 Uiso 1 1 calc R . .
H11C H 0.7254 0.4302 0.7072 0.046 Uiso 1 1 calc R . .
C35 C 1.06242(12) 0.77902(10) 0.81044(6) 0.0209(3) Uani 1 1 d . . .
C41 C 0.94153(12) 0.51748(10) 1.00549(6) 0.0197(3) Uani 1 1 d . . .
H41 H 0.8718 0.5023 1.0082 0.024 Uiso 1 1 calc R . .
C31 C 0.94576(11) 0.65034(9) 0.82746(5) 0.0158(2) Uani 1 1 d . . .
C42 C 1.00238(13) 0.52414(10) 1.05455(6) 0.0225(3) Uani 1 1 d . . .
H42 H 0.9725 0.5139 1.0904 0.027 Uiso 1 1 calc R . .
C24 C 0.86961(11) 0.73788(10) 0.95422(6) 0.0177(2) Uani 1 1 d . . .
C39 C 0.62029(12) 0.73805(10) 0.86610(7) 0.0227(3) Uani 1 1 d . . .
H39A H 0.5750 0.6887 0.8734 0.034 Uiso 1 1 calc R . .
H39B H 0.5873 0.7786 0.8400 0.034 Uiso 1 1 calc R . .
H39C H 0.6352 0.7679 0.9016 0.034 Uiso 1 1 calc R . .
C25 C 0.79060(11) 0.67758(9) 0.94135(6) 0.0159(2) Uani 1 1 d . . .
C33 C 0.97868(11) 0.60662(10) 0.77182(6) 0.0186(3) Uani 1 1 d . . .
C43 C 1.10735(13) 0.54590(10) 1.05140(7) 0.0216(3) Uani 1 1 d . . .
C30 C 0.77371(10) 0.63957(9) 0.88188(6) 0.0150(2) Uani 1 1 d . . .
H30 H 0.7255 0.5899 0.8866 0.018 Uiso 1 1 calc R . .
C32 C 0.98172(11) 0.72945(10) 0.84494(6) 0.0169(3) Uani 1 1 d . . .
C37 C 0.72153(11) 0.70436(10) 0.83936(6) 0.0176(2) Uani 1 1 d . . .
H37 H 0.7679 0.7547 0.8323 0.021 Uiso 1 1 calc R . .
C40 C 0.98674(11) 0.53393(9) 0.95197(6) 0.0169(2) Uani 1 1 d . . .
C26 C 0.72582(12) 0.64955(10) 0.98588(6) 0.0204(3) Uani 1 1 d . . .
H26 H 0.6735 0.6089 0.9779 0.024 Uiso 1 1 calc R . .
C38 C 0.69692(12) 0.65842(12) 0.78222(6) 0.0240(3) Uani 1 1 d . . .
H38A H 0.6547 0.6071 0.7893 0.036 Uiso 1 1 calc R . .
H38B H 0.7603 0.6406 0.7640 0.036 Uiso 1 1 calc R . .
H38C H 0.6603 0.6988 0.7576 0.036 Uiso 1 1 calc R . .
C45 C 1.09001(11) 0.56016(10) 0.94784(6) 0.0197(3) Uani 1 1 d . . .
H45 H 1.1190 0.5731 0.9122 0.024 Uiso 1 1 calc R . .
C28 C 0.81671(15) 0.73975(12) 1.05397(7) 0.0303(4) Uani 1 1 d . . .
H28 H 0.8253 0.7608 1.0913 0.036 Uiso 1 1 calc R . .
C36 C 1.11608(12) 0.83162(11) 0.72131(6) 0.0215(3) Uani 1 1 d . . .
H36A H 1.1781 0.7967 0.7243 0.032 Uiso 1 1 calc R . .
H36B H 1.1297 0.8908 0.7345 0.032 Uiso 1 1 calc R . .
H36C H 1.0939 0.8334 0.6819 0.032 Uiso 1 1 calc R . .
C27 C 0.73751(14) 0.68068(11) 1.04165(7) 0.0266(3) Uani 1 1 d . . .
H27 H 0.6926 0.6621 1.0705 0.032 Uiso 1 1 calc R . .
C34 C 1.11369(13) 0.57526(11) 0.70839(6) 0.0246(3) Uani 1 1 d . . .
H34A H 1.0855 0.6103 0.6776 0.037 Uiso 1 1 calc R . .
H34B H 1.0892 0.5153 0.7051 0.037 Uiso 1 1 calc R . .
H34C H 1.1880 0.5759 0.7062 0.037 Uiso 1 1 calc R . .
C46 C 1.17518(15) 0.54217(12) 1.10419(7) 0.0310(4) Uani 1 1 d . . .
H46A H 1.1983 0.4823 1.1102 0.046 Uiso 1 1 calc R . .
H46B H 1.1363 0.5616 1.1371 0.046 Uiso 1 1 calc R . .
H46C H 1.2341 0.5802 1.0989 0.046 Uiso 1 1 calc R . .
C44 C 1.14911(12) 0.56674(11) 0.99748(7) 0.0232(3) Uani 1 1 d . . .
H44 H 1.2177 0.5853 0.9949 0.028 Uiso 1 1 calc R . .
C29 C 0.88323(14) 0.76754(11) 1.01071(7) 0.0244(3) Uani 1 1 d . . .
H29 H 0.9373 0.8062 1.0193 0.029 Uiso 1 1 calc R . .
N2 N 0.87137(9) 0.60079(8) 0.85851(5) 0.0151(2) Uani 1 1 d . . .
N1 N 0.40850(8) 0.38628(7) 0.85997(5) 0.01227(19) Uani 1 1 d . . .
O6 O 0.51056(8) 0.52338(7) 0.85615(4) 0.01910(19) Uani 1 1 d . . .
O12 O 0.99345(9) 0.47672(7) 0.84872(4) 0.0207(2) Uani 1 1 d . . .
O5 O 0.34373(8) 0.52019(7) 0.91041(5) 0.01883(19) Uani 1 1 d . . .
O1 O 0.45534(9) 0.42501(8) 0.74194(5) 0.0248(2) Uani 1 1 d . . .
O10 O 1.03495(8) 0.79200(7) 0.75651(4) 0.01883(19) Uani 1 1 d . . .
O11 O 0.82938(8) 0.45635(7) 0.90378(5) 0.0209(2) Uani 1 1 d . . .
O2 O 0.62020(8) 0.39106(7) 0.76444(5) 0.0205(2) Uani 1 1 d . . .
O8 O 1.08104(8) 0.61184(7) 0.76306(4) 0.0195(2) Uani 1 1 d . . .
O4 O 0.56830(8) 0.20780(7) 0.75248(4) 0.01887(19) Uani 1 1 d . . .
O3 O 0.68240(9) 0.18418(9) 0.82383(5) 0.0271(3) Uani 1 1 d . . .
O7 O 0.91952(9) 0.56997(9) 0.73978(5) 0.0273(2) Uani 1 1 d . . .
O9 O 1.14258(11) 0.80384(12) 0.83120(5) 0.0442(4) Uani 1 1 d . . .

loop_
_atom_site_aniso_label
_atom_site_aniso_U_11
_atom_site_aniso_U_22
_atom_site_aniso_U_33
_atom_site_aniso_U_23
_atom_site_aniso_U_13
_atom_site_aniso_U_12
S2 0.01260(13) 0.01199(12) 0.01635(13) 0.00095(10) 0.00178(10) 0.00063(10)
S1 0.01431(13) 0.01604(14) 0.01723(13) 0.00361(11) 0.00240(11) 0.00390(11)
S4 0.01522(14) 0.01375(13) 0.01735(14) -0.00146(11) 0.00315(11) -0.00052(11)
S3 0.02218(17) 0.02164(16) 0.02075(15) -0.00385(13) 0.00148(13) -0.00855(14)
C7 0.0103(5) 0.0129(5) 0.0142(5) 0.0009(4) 0.0012(4) 0.0003(4)
C2 0.0113(5) 0.0150(6) 0.0132(5) 0.0012(4) 0.0010(4) -0.0016(4)
C9 0.0096(5) 0.0172(6) 0.0122(5) -0.0003(4) 0.0004(4) 0.0004(4)
C8 0.0096(5) 0.0160(6) 0.0123(5) 0.0002(4) 0.0018(4) 0.0011(4)
C20 0.0195(6) 0.0164(6) 0.0172(6) 0.0013(5) -0.0007(5) -0.0052(5)
C1 0.0130(5) 0.0154(5) 0.0137(5) 0.0020(4) 0.0016(4) -0.0016(5)
C17 0.0127(5) 0.0132(5) 0.0163(5) -0.0005(4) 0.0010(4) -0.0022(4)
C12 0.0131(5) 0.0174(6) 0.0155(5) -0.0013(4) 0.0011(4) 0.0024(5)
C6 0.0183(6) 0.0215(6) 0.0152(5) 0.0041(4) -0.0016(5) -0.0005(5)
C10 0.0158(6) 0.0181(6) 0.0136(5) 0.0013(4) 0.0026(4) 0.0016(5)
C13 0.0211(7) 0.0284(8) 0.0203(6) -0.0107(5) 0.0014(5) 0.0032(6)
C18 0.0141(6) 0.0165(6) 0.0176(6) -0.0031(5) 0.0018(4) -0.0017(5)
C22 0.0174(6) 0.0193(6) 0.0186(6) -0.0009(5) 0.0028(5) 0.0012(5)
C14 0.0097(5) 0.0179(6) 0.0172(6) 0.0019(4) 0.0006(4) 0.0024(5)
C19 0.0140(6) 0.0163(6) 0.0201(6) -0.0008(5) 0.0004(5) -0.0021(5)
C5 0.0244(7) 0.0248(7) 0.0148(6) 0.0036(5) 0.0006(5) -0.0024(6)
C21 0.0224(7) 0.0221(7) 0.0158(6) -0.0018(5) 0.0044(5) -0.0015(6)
C3 0.0137(6) 0.0178(6) 0.0172(6) 0.0002(4) 0.0033(4) -0.0005(5)
C15 0.0118(6) 0.0240(7) 0.0261(7) 0.0051(5) -0.0022(5) -0.0008(5)
C16 0.0132(6) 0.0279(7) 0.0206(6) 0.0074(5) -0.0006(5) 0.0034(5)
C23 0.0255(7) 0.0266(7) 0.0203(6) 0.0012(6) -0.0055(6) -0.0038(6)
C4 0.0208(6) 0.0227(7) 0.0146(5) -0.0009(5) 0.0042(5) -0.0032(5)
C11 0.0252(8) 0.0416(10) 0.0262(8) 0.0165(7) 0.0133(6) 0.0085(7)
C35 0.0195(6) 0.0264(7) 0.0169(6) 0.0026(5) -0.0005(5) -0.0090(6)
C41 0.0212(6) 0.0174(6) 0.0205(6) 0.0017(5) 0.0043(5) 0.0001(5)
C31 0.0136(5) 0.0208(6) 0.0130(5) 0.0009(4) 0.0008(4) -0.0021(5)
C42 0.0296(7) 0.0193(6) 0.0188(6) 0.0019(5) 0.0028(6) 0.0032(6)
C24 0.0170(6) 0.0205(6) 0.0155(6) -0.0009(5) 0.0012(5) 0.0013(5)
C39 0.0168(6) 0.0195(7) 0.0318(8) -0.0016(6) -0.0035(6) 0.0022(5)
C25 0.0163(6) 0.0155(6) 0.0158(5) -0.0004(4) 0.0025(5) 0.0024(5)
C33 0.0168(6) 0.0238(7) 0.0153(6) 0.0008(5) 0.0024(5) -0.0012(5)
C43 0.0266(7) 0.0163(6) 0.0219(6) -0.0021(5) -0.0032(5) 0.0063(5)
C30 0.0122(5) 0.0163(6) 0.0166(5) -0.0005(4) 0.0024(4) -0.0001(4)
C32 0.0130(6) 0.0230(7) 0.0147(5) 0.0022(5) -0.0003(4) -0.0049(5)
C37 0.0127(5) 0.0188(6) 0.0214(6) 0.0025(5) -0.0016(5) -0.0024(5)
C40 0.0172(6) 0.0157(6) 0.0179(6) 0.0013(4) 0.0011(5) 0.0030(5)
C26 0.0204(7) 0.0210(7) 0.0198(6) 0.0004(5) 0.0073(5) 0.0012(5)
C38 0.0188(7) 0.0334(8) 0.0198(6) 0.0006(6) -0.0025(5) -0.0019(6)
C45 0.0178(6) 0.0214(6) 0.0200(6) -0.0004(5) 0.0026(5) 0.0014(5)
C28 0.0395(9) 0.0339(9) 0.0175(7) -0.0064(6) 0.0029(6) 0.0034(7)
C36 0.0201(7) 0.0261(7) 0.0184(6) 0.0078(5) 0.0007(5) -0.0036(6)
C27 0.0324(8) 0.0295(8) 0.0178(6) 0.0003(5) 0.0093(6) 0.0064(7)
C34 0.0235(7) 0.0294(8) 0.0208(6) -0.0048(6) 0.0098(6) -0.0040(6)
C46 0.0380(9) 0.0282(8) 0.0266(8) -0.0055(6) -0.0099(7) 0.0117(7)
C44 0.0179(6) 0.0242(7) 0.0275(7) -0.0028(6) -0.0015(6) 0.0037(6)
C29 0.0282(8) 0.0251(7) 0.0199(6) -0.0064(5) -0.0006(6) -0.0013(6)
N2 0.0121(5) 0.0170(5) 0.0161(5) 0.0008(4) 0.0029(4) 0.0008(4)
N1 0.0100(5) 0.0134(5) 0.0135(4) 0.0002(4) 0.0028(4) -0.0001(4)
O6 0.0186(5) 0.0167(5) 0.0220(5) 0.0046(4) 0.0030(4) -0.0043(4)
O12 0.0192(5) 0.0205(5) 0.0223(5) -0.0063(4) 0.0050(4) 0.0033(4)
O5 0.0152(4) 0.0166(4) 0.0247(5) -0.0021(4) 0.0018(4) 0.0051(4)
O1 0.0182(5) 0.0365(6) 0.0196(5) 0.0100(4) 0.0006(4) 0.0042(5)
O10 0.0159(4) 0.0233(5) 0.0172(4) 0.0053(4) -0.0025(3) -0.0034(4)
O11 0.0199(5) 0.0168(5) 0.0260(5) -0.0001(4) 0.0032(4) -0.0043(4)
O2 0.0138(4) 0.0271(5) 0.0206(5) 0.0091(4) 0.0058(4) 0.0030(4)
O8 0.0157(5) 0.0234(5) 0.0195(4) -0.0029(4) 0.0050(4) -0.0043(4)
O4 0.0155(4) 0.0250(5) 0.0161(4) -0.0070(4) -0.0017(4) 0.0037(4)
O3 0.0190(5) 0.0424(7) 0.0198(5) -0.0051(5) -0.0019(4) 0.0164(5)
O7 0.0198(5) 0.0428(7) 0.0192(5) -0.0091(5) 0.0005(4) -0.0039(5)
O9 0.0331(7) 0.0791(11) 0.0203(5) 0.0102(6) -0.0076(5) -0.0364(7)

loop_
_atom_type_symbol
_atom_type_description
_atom_type_scat_dispersion_real
_atom_type_scat_dispersion_imag
_atom_type_scat_source
C C 0.0033 0.0016 'International Tables Vol C Tables 4.2.6.8 and 6.1.1.4'
H H 0.0000 0.0000 'International Tables Vol C Tables 4.2.6.8 and 6.1.1.4'
N N 0.0061 0.0033 'International Tables Vol C Tables 4.2.6.8 and 6.1.1.4'
O O 0.0106 0.0060 'International Tables Vol C Tables 4.2.6.8 and 6.1.1.4'
S S 0.1246 0.1234 'International Tables Vol C Tables 4.2.6.8 and 6.1.1.4'

loop_
_geom_angle_atom_site_label_1
_geom_angle_atom_site_label_2
_geom_angle_atom_site_label_3
_geom_angle
_geom_angle_site_symmetry_1
_geom_angle_site_symmetry_3
_geom_angle_publ_flag
O5 S2 O6 120.66(7) . . ?
O5 S2 N1 106.82(6) . . ?
O6 S2 N1 104.88(6) . . ?
O5 S2 C17 108.28(6) . . ?
O6 S2 C17 105.72(6) . . ?
N1 S2 C17 110.27(6) . . ?
C9 S1 C1 112.25(6) . . ?
O11 S4 O12 120.81(7) . . ?
O11 S4 N2 106.53(6) . . ?
O12 S4 N2 105.06(6) . . ?
O11 S4 C40 108.13(7) . . ?
O12 S4 C40 105.24(7) . . ?
N2 S4 C40 110.97(6) . . ?
C32 S3 C24 112.66(7) . . ?
N1 C7 C2 108.99(10) . . ?
N1 C7 C14 113.93(10) . . ?
C2 C7 C14 117.03(11) . . ?
N1 C7 H7 105.3 . . ?
C2 C7 H7 105.3 . . ?
C14 C7 H7 105.3 . . ?
C3 C2 C1 118.47(12) . . ?
C3 C2 C7 123.94(12) . . ?
C1 C2 C7 117.49(11) . . ?
C8 C9 C12 121.99(12) . . ?
C8 C9 S1 130.96(10) . . ?
C12 C9 S1 106.95(9) . . ?
C9 C8 N1 122.01(11) . . ?
C9 C8 C10 123.16(11) . . ?
N1 C8 C10 114.40(11) . . ?
C19 C20 C21 118.34(13) . . ?
C19 C20 C23 120.59(14) . . ?
C21 C20 C23 120.98(13) . . ?
C6 C1 C2 120.84(12) . . ?
C6 C1 S1 113.95(10) . . ?
C2 C1 S1 124.92(10) . . ?
C22 C17 C18 120.66(13) . . ?
C22 C17 S2 119.86(11) . . ?
C18 C17 S2 119.09(10) . . ?
O3 C12 O4 125.01(13) . . ?
O3 C12 C9 122.83(12) . . ?
O4 C12 C9 112.09(11) . . ?
C5 C6 C1 119.46(14) . . ?
C5 C6 H6 120.3 . . ?
C1 C6 H6 120.3 . . ?
O1 C10 O2 124.85(13) . . ?
O1 C10 C8 123.30(13) . . ?
O2 C10 C8 111.85(11) . . ?
O4 C13 H13A 109.5 . . ?
O4 C13 H13B 109.5 . . ?
H13A C13 H13B 109.5 . . ?
O4 C13 H13C 109.5 . . ?
H13A C13 H13C 109.5 . . ?
H13B C13 H13C 109.5 . . ?
C19 C18 C17 119.33(12) . . ?
C19 C18 H18 120.3 . . ?
C17 C18 H18 120.3 . . ?
C21 C22 C17 119.28(13) . . ?
C21 C22 H22 120.4 . . ?
C17 C22 H22 120.4 . . ?
C16 C14 C15 109.70(12) . . ?
C16 C14 C7 111.33(11) . . ?
C15 C14 C7 108.28(11) . . ?
C16 C14 H14 109.2 . . ?
C15 C14 H14 109.2 . . ?
C7 C14 H14 109.2 . . ?
C18 C19 C20 121.07(13) . . ?
C18 C19 H19 119.5 . . ?
C20 C19 H19 119.5 . . ?
C4 C5 C6 120.45(13) . . ?
C4 C5 H5 119.8 . . ?
C6 C5 H5 119.8 . . ?
C22 C21 C20 121.20(13) . . ?
C22 C21 H21 119.4 . . ?
C20 C21 H21 119.4 . . ?
C4 C3 C2 121.05(13) . . ?
C4 C3 H3 119.5 . . ?
C2 C3 H3 119.5 . . ?
C14 C15 H15A 109.5 . . ?
C14 C15 H15B 109.5 . . ?
H15A C15 H15B 109.5 . . ?
C14 C15 H15C 109.5 . . ?
H15A C15 H15C 109.5 . . ?
H15B C15 H15C 109.5 . . ?
C14 C16 H16A 109.5 . . ?
C14 C16 H16B 109.5 . . ?
H16A C16 H16B 109.5 . . ?
C14 C16 H16C 109.5 . . ?
H16A C16 H16C 109.5 . . ?
H16B C16 H16C 109.5 . . ?
C20 C23 H23A 109.5 . . ?
C20 C23 H23B 109.5 . . ?
H23A C23 H23B 109.5 . . ?
C20 C23 H23C 109.5 . . ?
H23A C23 H23C 109.5 . . ?
H23B C23 H23C 109.5 . . ?
C5 C4 C3 119.71(13) . . ?
C5 C4 H4 120.1 . . ?
C3 C4 H4 120.1 . . ?
O2 C11 H11A 109.5 . . ?
O2 C11 H11B 109.5 . . ?
H11A C11 H11B 109.5 . . ?
O2 C11 H11C 109.5 . . ?
H11A C11 H11C 109.5 . . ?
H11B C11 H11C 109.5 . . ?
O9 C35 O10 124.60(14) . . ?
O9 C35 C32 122.27(13) . . ?
O10 C35 C32 113.12(12) . . ?
C42 C41 C40 118.86(14) . . ?
C42 C41 H41 120.6 . . ?
C40 C41 H41 120.6 . . ?
C32 C31 N2 123.31(12) . . ?
C32 C31 C33 123.28(12) . . ?
N2 C31 C33 113.39(12) . . ?
C41 C42 C43 121.52(14) . . ?
C41 C42 H42 119.2 . . ?
C43 C42 H42 119.2 . . ?
C25 C24 C29 120.02(14) . . ?
C25 C24 S3 127.99(11) . . ?
C29 C24 S3 111.76(12) . . ?
C37 C39 H39A 109.5 . . ?
C37 C39 H39B 109.5 . . ?
H39A C39 H39B 109.5 . . ?
C37 C39 H39C 109.5 . . ?
H39A C39 H39C 109.5 . . ?
H39B C39 H39C 109.5 . . ?
C26 C25 C24 118.36(13) . . ?
C26 C25 C30 118.48(13) . . ?
C24 C25 C30 123.15(12) . . ?
O7 C33 O8 124.05(13) . . ?
O7 C33 C31 123.51(13) . . ?
O8 C33 C31 112.43(12) . . ?
C42 C43 C44 118.25(14) . . ?
C42 C43 C46 120.79(15) . . ?
C44 C43 C46 120.88(15) . . ?
N2 C30 C25 111.07(11) . . ?
N2 C30 C37 112.54(11) . . ?
C25 C30 C37 114.11(11) . . ?
N2 C30 H30 106.2 . . ?
C25 C30 H30 106.2 . . ?
C37 C30 H30 106.2 . . ?
C31 C32 C35 121.09(13) . . ?
C31 C32 S3 131.40(11) . . ?
C35 C32 S3 107.50(10) . . ?
C38 C37 C39 108.94(12) . . ?
C38 C37 C30 111.09(12) . . ?
C39 C37 C30 108.77(11) . . ?
C38 C37 H37 109.3 . . ?
C39 C37 H37 109.3 . . ?
C30 C37 H37 109.3 . . ?
C45 C40 C41 120.76(14) . . ?
C45 C40 S4 119.14(11) . . ?
C41 C40 S4 119.70(11) . . ?
C27 C26 C25 121.70(15) . . ?
C27 C26 H26 119.1 . . ?
C25 C26 H26 119.1 . . ?
C37 C38 H38A 109.5 . . ?
C37 C38 H38B 109.5 . . ?
H38A C38 H38B 109.5 . . ?
C37 C38 H38C 109.5 . . ?
H38A C38 H38C 109.5 . . ?
H38B C38 H38C 109.5 . . ?
C44 C45 C40 119.27(14) . . ?
C44 C45 H45 120.4 . . ?
C40 C45 H45 120.4 . . ?
C27 C28 C29 120.07(15) . . ?
C27 C28 H28 120.0 . . ?
C29 C28 H28 120.0 . . ?
O10 C36 H36A 109.5 . . ?
O10 C36 H36B 109.5 . . ?
H36A C36 H36B 109.5 . . ?
O10 C36 H36C 109.5 . . ?
H36A C36 H36C 109.5 . . ?
H36B C36 H36C 109.5 . . ?
C28 C27 C26 119.39(15) . . ?
C28 C27 H27 120.3 . . ?
C26 C27 H27 120.3 . . ?
O8 C34 H34A 109.5 . . ?
O8 C34 H34B 109.5 . . ?
H34A C34 H34B 109.5 . . ?
O8 C34 H34C 109.5 . . ?
H34A C34 H34C 109.5 . . ?
H34B C34 H34C 109.5 . . ?
C43 C46 H46A 109.5 . . ?
C43 C46 H46B 109.5 . . ?
H46A C46 H46B 109.5 . . ?
C43 C46 H46C 109.5 . . ?
H46A C46 H46C 109.5 . . ?
H46B C46 H46C 109.5 . . ?
C45 C44 C43 121.14(15) . . ?
C45 C44 H44 119.4 . . ?
C43 C44 H44 119.4 . . ?
C28 C29 C24 120.43(15) . . ?
C28 C29 H29 119.8 . . ?
C24 C29 H29 119.8 . . ?
C31 N2 C30 123.53(11) . . ?
C31 N2 S4 114.29(9) . . ?
C30 N2 S4 118.45(9) . . ?
C8 N1 C7 116.92(10) . . ?
C8 N1 S2 116.17(9) . . ?
C7 N1 S2 122.60(8) . . ?
C35 O10 C36 113.69(11) . . ?
C10 O2 C11 113.93(12) . . ?
C33 O8 C34 113.47(12) . . ?
C12 O4 C13 115.30(11) . . ?

loop_
_geom_bond_atom_site_label_1
_geom_bond_atom_site_label_2
_geom_bond_distance
_geom_bond_site_symmetry_2
_geom_bond_publ_flag
S2 O5 1.4332(10) . ?
S2 O6 1.4385(10) . ?
S2 N1 1.6496(11) . ?
S2 C17 1.7667(14) . ?
S1 C9 1.7547(13) . ?
S1 C1 1.7741(13) . ?
S4 O11 1.4321(11) . ?
S4 O12 1.4343(10) . ?
S4 N2 1.6545(12) . ?
S4 C40 1.7660(14) . ?
S3 C32 1.7426(15) . ?
S3 C24 1.7721(15) . ?
C7 N1 1.4964(17) . ?
C7 C2 1.5073(17) . ?
C7 C14 1.5342(18) . ?
C7 H7 0.9800 . ?
C2 C3 1.3941(18) . ?
C2 C1 1.4025(18) . ?
C9 C8 1.3451(18) . ?
C9 C12 1.5028(18) . ?
C8 N1 1.4170(16) . ?
C8 C10 1.5063(18) . ?
C20 C19 1.3970(19) . ?
C20 C21 1.400(2) . ?
C20 C23 1.505(2) . ?
C1 C6 1.3961(18) . ?
C17 C22 1.3903(18) . ?
C17 C18 1.3937(19) . ?
C12 O3 1.2065(17) . ?
C12 O4 1.3245(16) . ?
C6 C5 1.391(2) . ?
C6 H6 0.9300 . ?
C10 O1 1.2003(17) . ?
C10 O2 1.3364(17) . ?
C13 O4 1.4497(17) . ?
C13 H13A 0.9600 . ?
C13 H13B 0.9600 . ?
C13 H13C 0.9600 . ?
C18 C19 1.3888(19) . ?
C18 H18 0.9300 . ?
C22 C21 1.388(2) . ?
C22 H22 0.9300 . ?
C14 C16 1.5278(19) . ?
C14 C15 1.531(2) . ?
C14 H14 0.9800 . ?
C19 H19 0.9300 . ?
C5 C4 1.388(2) . ?
C5 H5 0.9300 . ?
C21 H21 0.9300 . ?
C3 C4 1.3924(19) . ?
C3 H3 0.9300 . ?
C15 H15A 0.9600 . ?
C15 H15B 0.9600 . ?
C15 H15C 0.9600 . ?
C16 H16A 0.9600 . ?
C16 H16B 0.9600 . ?
C16 H16C 0.9600 . ?
C23 H23A 0.9600 . ?
C23 H23B 0.9600 . ?
C23 H23C 0.9600 . ?
C4 H4 0.9300 . ?
C11 O2 1.4514(17) . ?
C11 H11A 0.9600 . ?
C11 H11B 0.9600 . ?
C11 H11C 0.9600 . ?
C35 O9 1.2011(18) . ?
C35 O10 1.3169(17) . ?
C35 C32 1.5117(19) . ?
C41 C42 1.388(2) . ?
C41 C40 1.3958(19) . ?
C41 H41 0.9300 . ?
C31 C32 1.342(2) . ?
C31 N2 1.4140(17) . ?
C31 C33 1.5121(19) . ?
C42 C43 1.396(2) . ?
C42 H42 0.9300 . ?
C24 C25 1.398(2) . ?
C24 C29 1.398(2) . ?
C39 C37 1.533(2) . ?
C39 H39A 0.9600 . ?
C39 H39B 0.9600 . ?
C39 H39C 0.9600 . ?
C25 C26 1.3956(19) . ?
C25 C30 1.5119(19) . ?
C33 O7 1.2008(18) . ?
C33 O8 1.3387(18) . ?
C43 C44 1.400(2) . ?
C43 C46 1.508(2) . ?
C30 N2 1.4915(17) . ?
C30 C37 1.5434(19) . ?
C30 H30 0.9800 . ?
C37 C38 1.531(2) . ?
C37 H37 0.9800 . ?
C40 C45 1.393(2) . ?
C26 C27 1.386(2) . ?
C26 H26 0.9300 . ?
C38 H38A 0.9600 . ?
C38 H38B 0.9600 . ?
C38 H38C 0.9600 . ?
C45 C44 1.386(2) . ?
C45 H45 0.9300 . ?
C28 C27 1.385(3) . ?
C28 C29 1.386(2) . ?
C28 H28 0.9300 . ?
C36 O10 1.4565(17) . ?
C36 H36A 0.9600 . ?
C36 H36B 0.9600 . ?
C36 H36C 0.9600 . ?
C27 H27 0.9300 . ?
C34 O8 1.4475(17) . ?
C34 H34A 0.9600 . ?
C34 H34B 0.9600 . ?
C34 H34C 0.9600 . ?
C46 H46A 0.9600 . ?
C46 H46B 0.9600 . ?
C46 H46C 0.9600 . ?
C44 H44 0.9300 . ?
C29 H29 0.9300 . ?
